data_4069327
loop_
_publ_author_name
'Jothibasu, Ramasamy'
'Huynh, Han Vinh'

_publ_section_title
;
 Mixed Azido-N-Heterocyclic Carbene Complexes of Nickel(II) as a Template
 for New Organometallics Bearing Carbodiimido, Tetrazolato, and Abnormal
 Tetrazolin-5-ylidene Ligands
;
_journal_issue 8
_journal_name_full Organometallics
_journal_page_first 2505
_journal_paper_doi 10.1021/om900140e
_journal_volume 28
_journal_year 2009
_chemical_formula_sum 'C36 H54 N12 Ni'
_chemical_formula_weight 713.62
_chemical_name_systematic
; 
 ? 
;
_space_group_IT_number 19
_symmetry_cell_setting orthorhombic
_symmetry_space_group_name_Hall 'P 2ac 2ab'
_symmetry_space_group_name_H-M 'P 21 21 21'
_atom_sites_solution_hydrogens geom
_atom_sites_solution_primary direct
_atom_sites_solution_secondary difmap
_audit_creation_method SHELXL-97
_cell_angle_alpha 90.00
_cell_angle_beta 90.00
_cell_angle_gamma 90.00
_cell_formula_units_Z 4
_cell_length_a 10.0088(6)
_cell_length_b 18.0397(12)
_cell_length_c 20.7107(13)
_cell_measurement_reflns_used 4670
_cell_measurement_temperature 223(2)
_cell_measurement_theta_max 21.99
_cell_measurement_theta_min 2.26
_cell_volume 3739.4(4)
_computing_cell_refinement 'Bruker SMART'
_computing_data_collection 'Bruker SMART'
_computing_data_reduction 'Bruker SAINT'
_computing_molecular_graphics 'Bruker SHELXTL'
_computing_publication_material 'Bruker SHELXTL'
_computing_structure_refinement 'SHELXL-97 (Sheldrick, 1997)'
_computing_structure_solution 'SHELXS-97 (Sheldrick, 1990)'
_diffrn_ambient_temperature 223(2)
_diffrn_measured_fraction_theta_full 1.000
_diffrn_measured_fraction_theta_max 1.000
_diffrn_measurement_device_type 'CCD area detector'
_diffrn_measurement_method 'phi and omega scans'
_diffrn_radiation_monochromator graphite
_diffrn_radiation_source 'fine-focus sealed tube'
_diffrn_radiation_type MoK\a
_diffrn_radiation_wavelength 0.71073
_diffrn_reflns_av_R_equivalents 0.0595
_diffrn_reflns_av_sigmaI/netI 0.0740
_diffrn_reflns_limit_h_max 9
_diffrn_reflns_limit_h_min -13
_diffrn_reflns_limit_k_max 23
_diffrn_reflns_limit_k_min -23
_diffrn_reflns_limit_l_max 26
_diffrn_reflns_limit_l_min -26
_diffrn_reflns_number 26235
_diffrn_reflns_theta_full 27.50
_diffrn_reflns_theta_max 27.50
_diffrn_reflns_theta_min 1.50
_exptl_absorpt_coefficient_mu 0.562
_exptl_absorpt_correction_T_max 0.9460
_exptl_absorpt_correction_T_min 0.8959
_exptl_absorpt_correction_type multi-scan
_exptl_absorpt_process_details 'Sadabs,(Sheldrick 2001)'
_exptl_crystal_colour COLOURLESS
_exptl_crystal_density_diffrn 1.268
_exptl_crystal_density_meas ?
_exptl_crystal_density_method 'not measured'
_exptl_crystal_description BLOCK
_exptl_crystal_F_000 1528
_exptl_crystal_size_max 0.20
_exptl_crystal_size_mid 0.10
_exptl_crystal_size_min 0.10
_refine_diff_density_max 0.639
_refine_diff_density_min -0.227
_refine_diff_density_rms 0.061
_refine_ls_abs_structure_details 'Flack H D (1983), Acta Cryst. A39, 876-881'
_refine_ls_abs_structure_Flack 0.008(11)
_refine_ls_extinction_method none
_refine_ls_goodness_of_fit_ref 0.989
_refine_ls_hydrogen_treatment constr
_refine_ls_matrix_type full
_refine_ls_number_parameters 456
_refine_ls_number_reflns 8547
_refine_ls_number_restraints 0
_refine_ls_restrained_S_all 0.989
_refine_ls_R_factor_all 0.0595
_refine_ls_R_factor_gt 0.0445
_refine_ls_shift/su_max 0.001
_refine_ls_shift/su_mean 0.000
_refine_ls_structure_factor_coef Fsqd
_refine_ls_weighting_details 'calc w=1/[\s^2^(Fo^2^)+(0.0407P)^2^+0.0000P] where P=(Fo^2^+2Fc^2^)/3'
_refine_ls_weighting_scheme calc
_refine_ls_wR_factor_gt 0.0926
_refine_ls_wR_factor_ref 0.0986
_reflns_number_gt 7055
_reflns_number_total 8547
_reflns_threshold_expression >2sigma(I)
_cod_data_source_file om900140e_si_003.cif
_cod_data_source_block 8216
_cod_depositor_comments
;
The following automatic conversions were performed:

'_symmetry_cell_setting' value 'Orthorhombic' changed to
'orthorhombic' according to
/home/saulius/struct/CIF-dictionaries/cif_core.dic dictionary named
'cif_core.dic' version 2.4.2 from
2011-04-26.

'_exptl_absorpt_correction_type' value 'Multi-scan'
changed to 'multi-scan' according to
/home/saulius/struct/CIF-dictionaries/cif_core.dic dictionary named
'cif_core.dic' version 2.4.2 from 2011-04-26.

Automatic conversion script
Id: cif_fix_values 1715 2011-07-08 13:25:40Z adriana 

The following automatic conversions were performed:

'_exptl_crystal_density_meas' value 'not measured' was changed to '?'
- the value is perceived as not measured.

Automatic conversion script
Id: cif_fix_values 3008 2015-01-20 13:52:24Z robertas 
;
_cod_original_sg_symbol_H-M P2(1)2(1)2(1)
_cod_database_code 4069327

loop_
_symmetry_equiv_pos_as_xyz
'x, y, z'
'-x+1/2, -y, z+1/2'
'-x, y+1/2, -z+1/2'
'x+1/2, -y+1/2, -z'

loop_
_atom_site_label
_atom_site_type_symbol
_atom_site_fract_x
_atom_site_fract_y
_atom_site_fract_z
_atom_site_U_iso_or_equiv
_atom_site_adp_type
_atom_site_occupancy
_atom_site_symmetry_multiplicity
_atom_site_calc_flag
_atom_site_refinement_flags
Ni1 Ni 0.59667(3) 0.492759(16) 0.458789(15) 0.02238(8) Uani 1 1 d .
N1 N 0.5552(2) 0.62056(11) 0.53957(12) 0.0260(5) Uani 1 1 d .
N2 N 0.7449(2) 0.57050(12) 0.56428(11) 0.0259(5) Uani 1 1 d .
N3 N 0.4676(2) 0.47436(12) 0.33540(10) 0.0254(5) Uani 1 1 d .
N4 N 0.4971(2) 0.36562(12) 0.37766(11) 0.0271(5) Uani 1 1 d .
N5 N 0.4173(2) 0.42581(12) 0.56559(11) 0.0297(5) Uani 1 1 d .
N6 N 0.2827(2) 0.41886(14) 0.57483(13) 0.0385(6) Uani 1 1 d .
N7 N 0.2274(2) 0.44468(14) 0.52387(13) 0.0398(6) Uani 1 1 d .
N8 N 0.3207(2) 0.46941(13) 0.48066(12) 0.0333(6) Uani 1 1 d .
N9 N 0.8505(2) 0.51108(13) 0.37618(10) 0.0303(5) Uani 1 1 d .
N10 N 0.9122(3) 0.56860(14) 0.34493(12) 0.0409(6) Uani 1 1 d .
N11 N 0.8419(3) 0.62689(15) 0.35776(14) 0.0437(7) Uani 1 1 d .
N12 N 0.7369(2) 0.60976(13) 0.39661(13) 0.0360(6) Uani 1 1 d .
C1 C 0.6380(2) 0.56413(14) 0.52473(12) 0.0233(5) Uani 1 1 d .
C2 C 0.6084(3) 0.66313(13) 0.58974(13) 0.0282(6) Uani 1 1 d .
C3 C 0.5603(3) 0.72485(16) 0.62268(14) 0.0357(7) Uani 1 1 d .
H3 H 0.4786 0.7471 0.6115 0.043 Uiso 1 1 calc R
C4 C 0.6375(3) 0.75197(17) 0.67233(15) 0.0403(8) Uani 1 1 d .
H4 H 0.6073 0.7932 0.6960 0.048 Uiso 1 1 calc R
C5 C 0.7600(3) 0.71956(17) 0.68835(14) 0.0397(7) Uani 1 1 d .
H5 H 0.8104 0.7396 0.7224 0.048 Uiso 1 1 calc R
C6 C 0.8087(3) 0.65908(16) 0.65548(14) 0.0362(7) Uani 1 1 d .
H6 H 0.8917 0.6379 0.6660 0.043 Uiso 1 1 calc R
C7 C 0.7303(3) 0.63067(14) 0.60604(13) 0.0268(6) Uani 1 1 d .
C8 C 0.4400(2) 0.64225(15) 0.49852(14) 0.0293(6) Uani 1 1 d .
H8 H 0.4295 0.6030 0.4655 0.035 Uiso 1 1 calc R
C9 C 0.3096(3) 0.64559(17) 0.53584(17) 0.0417(7) Uani 1 1 d .
H9A H 0.2969 0.5996 0.5592 0.063 Uiso 1 1 calc R
H9B H 0.2360 0.6528 0.5060 0.063 Uiso 1 1 calc R
H9C H 0.3126 0.6866 0.5661 0.063 Uiso 1 1 calc R
C10 C 0.4715(3) 0.71376(16) 0.46241(18) 0.0432(7) Uani 1 1 d .
H10A H 0.4859 0.7535 0.4932 0.065 Uiso 1 1 calc R
H10B H 0.3973 0.7264 0.4344 0.065 Uiso 1 1 calc R
H10C H 0.5516 0.7069 0.4367 0.065 Uiso 1 1 calc R
C11 C 0.8697(3) 0.52732(14) 0.55466(14) 0.0302(6) Uani 1 1 d .
H11 H 0.8499 0.4879 0.5229 0.036 Uiso 1 1 calc R
C12 C 0.9769(3) 0.57632(17) 0.52557(16) 0.0384(7) Uani 1 1 d .
H12A H 0.9407 0.6023 0.4885 0.058 Uiso 1 1 calc R
H12B H 1.0519 0.5460 0.5121 0.058 Uiso 1 1 calc R
H12C H 1.0066 0.6120 0.5575 0.058 Uiso 1 1 calc R
C13 C 0.9182(3) 0.48966(17) 0.61577(15) 0.0428(7) Uani 1 1 d .
H13A H 0.9559 0.5264 0.6447 0.064 Uiso 1 1 calc R
H13B H 0.9859 0.4533 0.6049 0.064 Uiso 1 1 calc R
H13C H 0.8436 0.4652 0.6368 0.064 Uiso 1 1 calc R
C14 C 0.5227(2) 0.43886(14) 0.38674(13) 0.0231(5) Uani 1 1 d .
C15 C 0.4055(3) 0.42426(15) 0.29398(13) 0.0309(6) Uani 1 1 d .
C16 C 0.3330(3) 0.43346(19) 0.23752(14) 0.0395(7) Uani 1 1 d .
H16 H 0.3198 0.4806 0.2193 0.047 Uiso 1 1 calc R
C17 C 0.2814(4) 0.3706(2) 0.20939(17) 0.0538(9) Uani 1 1 d .
H17 H 0.2314 0.3753 0.1712 0.065 Uiso 1 1 calc R
C18 C 0.3006(4) 0.3004(2) 0.23571(17) 0.0535(9) Uani 1 1 d .
H18 H 0.2637 0.2588 0.2150 0.064 Uiso 1 1 calc R
C19 C 0.3729(3) 0.29123(17) 0.29144(16) 0.0438(8) Uani 1 1 d .
H19 H 0.3868 0.2439 0.3091 0.053 Uiso 1 1 calc R
C20 C 0.4254(3) 0.35478(16) 0.32121(13) 0.0308(6) Uani 1 1 d .
C21 C 0.4586(3) 0.55573(15) 0.33109(14) 0.0316(6) Uani 1 1 d .
H21 H 0.5080 0.5759 0.3686 0.038 Uiso 1 1 calc R
C22 C 0.3152(3) 0.58123(18) 0.33802(17) 0.0419(8) Uani 1 1 d .
H22A H 0.2653 0.5676 0.2996 0.063 Uiso 1 1 calc R
H22B H 0.3131 0.6346 0.3433 0.063 Uiso 1 1 calc R
H22C H 0.2753 0.5578 0.3755 0.063 Uiso 1 1 calc R
C23 C 0.5264(4) 0.58594(19) 0.27122(16) 0.0488(8) Uani 1 1 d .
H23A H 0.6141 0.5636 0.2668 0.073 Uiso 1 1 calc R
H23B H 0.5357 0.6393 0.2750 0.073 Uiso 1 1 calc R
H23C H 0.4728 0.5743 0.2335 0.073 Uiso 1 1 calc R
C24 C 0.5291(3) 0.30809(15) 0.42516(15) 0.0350(7) Uani 1 1 d .
H24 H 0.5805 0.3321 0.4602 0.042 Uiso 1 1 calc R
C25 C 0.6181(4) 0.24728(17) 0.39655(19) 0.0536(9) Uani 1 1 d .
H25A H 0.5662 0.2174 0.3667 0.080 Uiso 1 1 calc R
H25B H 0.6519 0.2161 0.4310 0.080 Uiso 1 1 calc R
H25C H 0.6924 0.2698 0.3738 0.080 Uiso 1 1 calc R
C26 C 0.4015(3) 0.27706(16) 0.45524(17) 0.0491(8) Uani 1 1 d .
H26A H 0.3448 0.3177 0.4691 0.074 Uiso 1 1 calc R
H26B H 0.4242 0.2465 0.4921 0.074 Uiso 1 1 calc R
H26C H 0.3543 0.2474 0.4235 0.074 Uiso 1 1 calc R
C27 C 0.7398(3) 0.53622(15) 0.40809(13) 0.0280(6) Uani 1 1 d .
C28 C 0.9028(3) 0.43515(16) 0.36525(14) 0.0351(6) Uani 1 1 d .
C29 C 1.0538(3) 0.4400(2) 0.35236(19) 0.0520(9) Uani 1 1 d .
H29A H 1.0693 0.4670 0.3126 0.078 Uiso 1 1 calc R
H29B H 1.0904 0.3904 0.3485 0.078 Uiso 1 1 calc R
H29C H 1.0970 0.4656 0.3879 0.078 Uiso 1 1 calc R
C30 C 0.8328(3) 0.40289(19) 0.30684(16) 0.0443(8) Uani 1 1 d .
H30A H 0.7377 0.3996 0.3153 0.066 Uiso 1 1 calc R
H30B H 0.8679 0.3538 0.2981 0.066 Uiso 1 1 calc R
H30C H 0.8481 0.4346 0.2697 0.066 Uiso 1 1 calc R
C31 C 0.8811(3) 0.38894(16) 0.42560(15) 0.0401(7) Uani 1 1 d .
H31A H 0.9367 0.4079 0.4602 0.060 Uiso 1 1 calc R
H31B H 0.9048 0.3378 0.4168 0.060 Uiso 1 1 calc R
H31C H 0.7880 0.3916 0.4383 0.060 Uiso 1 1 calc R
C32 C 0.4425(2) 0.45798(14) 0.50745(13) 0.0258(6) Uani 1 1 d .
C33 C 0.5051(3) 0.40153(16) 0.62004(14) 0.0339(7) Uani 1 1 d .
C34 C 0.6351(3) 0.37213(17) 0.59200(16) 0.0414(8) Uani 1 1 d .
H34A H 0.6170 0.3282 0.5665 0.062 Uiso 1 1 calc R
H34B H 0.6959 0.3597 0.6268 0.062 Uiso 1 1 calc R
H34C H 0.6754 0.4098 0.5648 0.062 Uiso 1 1 calc R
C35 C 0.5272(3) 0.46688(19) 0.66454(15) 0.0446(8) Uani 1 1 d .
H35A H 0.5718 0.5063 0.6411 0.067 Uiso 1 1 calc R
H35B H 0.5822 0.4517 0.7007 0.067 Uiso 1 1 calc R
H35C H 0.4417 0.4846 0.6803 0.067 Uiso 1 1 calc R
C36 C 0.4367(4) 0.3387(2) 0.65680(18) 0.0559(10) Uani 1 1 d .
H36A H 0.3555 0.3571 0.6767 0.084 Uiso 1 1 calc R
H36B H 0.4964 0.3201 0.6899 0.084 Uiso 1 1 calc R
H36C H 0.4148 0.2990 0.6271 0.084 Uiso 1 1 calc R

loop_
_atom_site_aniso_label
_atom_site_aniso_U_11
_atom_site_aniso_U_22
_atom_site_aniso_U_33
_atom_site_aniso_U_23
_atom_site_aniso_U_13
_atom_site_aniso_U_12
Ni1 0.02028(14) 0.02037(15) 0.02648(16) -0.00040(14) -0.00020(13) -0.00177(13)
N1 0.0261(11) 0.0223(10) 0.0295(12) -0.0015(11) -0.0019(10) -0.0012(8)
N2 0.0226(11) 0.0245(11) 0.0306(12) -0.0006(9) -0.0012(9) -0.0025(9)
N3 0.0236(11) 0.0265(12) 0.0263(12) -0.0018(9) 0.0007(9) -0.0001(9)
N4 0.0259(11) 0.0225(11) 0.0329(13) -0.0028(10) -0.0009(10) 0.0004(9)
N5 0.0269(12) 0.0285(11) 0.0337(12) 0.0019(10) 0.0016(10) -0.0042(10)
N6 0.0270(13) 0.0395(14) 0.0491(16) 0.0022(13) 0.0092(12) -0.0050(11)
N7 0.0253(12) 0.0418(15) 0.0524(17) 0.0049(12) 0.0052(11) -0.0005(11)
N8 0.0219(12) 0.0322(13) 0.0457(15) 0.0032(11) 0.0009(10) -0.0009(9)
N9 0.0279(10) 0.0321(12) 0.0310(12) -0.0005(11) 0.0038(9) -0.0069(10)
N10 0.0404(15) 0.0381(14) 0.0442(15) 0.0030(12) 0.0100(13) -0.0097(13)
N11 0.0429(15) 0.0383(15) 0.0500(17) 0.0099(13) 0.0024(13) -0.0120(13)
N12 0.0333(13) 0.0312(13) 0.0435(15) 0.0052(11) 0.0024(11) -0.0057(11)
C1 0.0260(13) 0.0222(12) 0.0215(13) 0.0015(10) 0.0003(9) -0.0033(10)
C2 0.0298(14) 0.0233(12) 0.0316(15) -0.0007(11) 0.0051(12) -0.0046(12)
C3 0.0399(17) 0.0289(15) 0.0383(17) -0.0046(13) 0.0069(13) -0.0045(12)
C4 0.051(2) 0.0299(15) 0.0405(18) -0.0098(13) 0.0139(14) -0.0122(14)
C5 0.053(2) 0.0368(17) 0.0292(16) -0.0056(13) 0.0014(14) -0.0202(15)
C6 0.0402(17) 0.0352(16) 0.0333(17) 0.0022(13) -0.0037(13) -0.0106(13)
C7 0.0285(14) 0.0243(13) 0.0276(14) 0.0023(11) 0.0021(11) -0.0065(11)
C8 0.0259(14) 0.0263(14) 0.0358(16) 0.0005(12) 0.0002(11) 0.0046(11)
C9 0.0296(15) 0.0457(17) 0.0498(19) -0.0050(17) 0.0032(15) 0.0033(13)
C10 0.0499(18) 0.0322(15) 0.0476(19) 0.0080(16) -0.0011(17) 0.0050(13)
C11 0.0247(13) 0.0258(13) 0.0402(17) -0.0021(11) -0.0045(11) 0.0026(10)
C12 0.0255(15) 0.0385(16) 0.051(2) 0.0010(14) 0.0003(12) -0.0018(12)
C13 0.0403(16) 0.0383(16) 0.0496(17) 0.0052(15) -0.0152(14) -0.0013(15)
C14 0.0175(12) 0.0254(14) 0.0263(14) -0.0028(11) 0.0035(10) 0.0004(10)
C15 0.0292(14) 0.0335(14) 0.0300(14) -0.0054(11) 0.0015(13) -0.0016(13)
C16 0.0406(17) 0.0458(18) 0.0322(16) -0.0035(14) -0.0020(13) 0.0022(14)
C17 0.057(2) 0.065(2) 0.040(2) -0.0116(18) -0.0142(16) -0.0074(19)
C18 0.061(2) 0.051(2) 0.048(2) -0.0188(18) -0.0084(17) -0.0130(17)
C19 0.0449(19) 0.0361(16) 0.050(2) -0.0109(15) -0.0016(14) -0.0072(14)
C20 0.0274(15) 0.0339(15) 0.0310(15) -0.0049(12) 0.0003(11) -0.0031(12)
C21 0.0384(16) 0.0228(14) 0.0334(16) 0.0041(12) -0.0008(12) -0.0025(12)
C22 0.0384(18) 0.0326(16) 0.055(2) -0.0039(16) -0.0120(15) 0.0083(14)
C23 0.063(2) 0.0448(19) 0.0383(19) 0.0095(16) -0.0006(16) -0.0110(17)
C24 0.0417(17) 0.0214(14) 0.0418(18) 0.0015(13) -0.0079(14) 0.0011(12)
C25 0.054(2) 0.0285(15) 0.078(3) -0.0006(16) -0.0098(19) 0.0100(16)
C26 0.062(2) 0.0336(15) 0.0514(19) 0.0036(15) 0.009(2) -0.0127(16)
C27 0.0244(13) 0.0297(14) 0.0298(15) 0.0017(12) -0.0008(11) -0.0042(11)
C28 0.0283(14) 0.0378(15) 0.0392(17) -0.0070(12) 0.0091(14) -0.0024(14)
C29 0.0307(17) 0.054(2) 0.072(2) -0.0099(19) 0.0116(16) 0.0015(15)
C30 0.0448(19) 0.048(2) 0.0402(19) -0.0111(15) 0.0044(15) -0.0018(15)
C31 0.0424(18) 0.0328(15) 0.0451(19) -0.0033(13) 0.0016(14) 0.0079(14)
C32 0.0271(13) 0.0170(12) 0.0335(15) -0.0012(11) 0.0020(11) -0.0011(10)
C33 0.0379(16) 0.0344(16) 0.0295(16) 0.0057(13) -0.0022(13) -0.0069(13)
C34 0.0417(19) 0.0400(17) 0.0425(19) 0.0032(14) -0.0082(14) 0.0050(14)
C35 0.0468(19) 0.053(2) 0.0343(18) -0.0019(15) 0.0017(14) -0.0102(15)
C36 0.064(2) 0.055(2) 0.049(2) 0.0236(17) -0.0035(17) -0.0139(18)

loop_
_atom_type_symbol
_atom_type_description
_atom_type_scat_dispersion_real
_atom_type_scat_dispersion_imag
_atom_type_scat_source
C C 0.0033 0.0016 'International Tables Vol C Tables 4.2.6.8 and 6.1.1.4'
H H 0.0000 0.0000 'International Tables Vol C Tables 4.2.6.8 and 6.1.1.4'
N N 0.0061 0.0033 'International Tables Vol C Tables 4.2.6.8 and 6.1.1.4'
Ni Ni 0.3393 1.1124 'International Tables Vol C Tables 4.2.6.8 and 6.1.1.4'

loop_
_geom_angle_atom_site_label_1
_geom_angle_atom_site_label_2
_geom_angle_atom_site_label_3
_geom_angle
C1 Ni1 C14 165.94(10)
C1 Ni1 C27 87.42(11)
C14 Ni1 C27 93.92(11)
C1 Ni1 C32 91.07(11)
C14 Ni1 C32 86.21(11)
C27 Ni1 C32 174.22(11)
C1 N1 C2 110.5(2)
C1 N1 C8 123.1(2)
C2 N1 C8 125.2(2)
C1 N2 C7 111.0(2)
C1 N2 C11 122.7(2)
C7 N2 C11 125.4(2)
C14 N3 C15 111.0(2)
C14 N3 C21 122.8(2)
C15 N3 C21 125.6(2)
C14 N4 C20 110.6(2)
C14 N4 C24 123.7(2)
C20 N4 C24 125.4(2)
C32 N5 N6 110.2(2)
C32 N5 C33 133.1(2)
N6 N5 C33 116.5(2)
N7 N6 N5 106.1(2)
N6 N7 N8 111.3(2)
C32 N8 N7 107.2(2)
C27 N9 N10 110.0(2)
C27 N9 C28 131.8(2)
N10 N9 C28 117.9(2)
N11 N10 N9 105.9(2)
N10 N11 N12 110.9(2)
C27 N12 N11 108.1(2)
N1 C1 N2 106.5(2)
N1 C1 Ni1 122.39(18)
N2 C1 Ni1 131.11(19)
C3 C2 C7 121.3(3)
C3 C2 N1 132.3(3)
C7 C2 N1 106.4(2)
C4 C3 C2 117.2(3)
C3 C4 C5 121.4(3)
C6 C5 C4 121.7(3)
C5 C6 C7 117.2(3)
C6 C7 C2 121.2(3)
C6 C7 N2 133.2(3)
C2 C7 N2 105.6(2)
N1 C8 C9 112.7(2)
N1 C8 C10 110.1(2)
C9 C8 C10 113.2(2)
N2 C11 C12 110.0(2)
N2 C11 C13 113.1(2)
C12 C11 C13 111.6(2)
N3 C14 N4 105.9(2)
N3 C14 Ni1 121.59(18)
N4 C14 Ni1 132.0(2)
C16 C15 C20 121.7(3)
C16 C15 N3 132.5(3)
C20 C15 N3 105.7(2)
C17 C16 C15 117.1(3)
C16 C17 C18 122.1(3)
C19 C18 C17 120.8(3)
C18 C19 C20 117.9(3)
N4 C20 C15 106.8(2)
N4 C20 C19 132.8(3)
C15 C20 C19 120.3(3)
N3 C21 C22 110.8(2)
N3 C21 C23 112.4(3)
C22 C21 C23 113.1(3)
N4 C24 C26 110.5(2)
N4 C24 C25 112.0(3)
C26 C24 C25 112.4(2)
N12 C27 N9 105.0(2)
N12 C27 Ni1 118.5(2)
N9 C27 Ni1 136.5(2)
N9 C28 C30 108.3(3)
N9 C28 C31 109.3(2)
C30 C28 C31 112.4(3)
N9 C28 C29 108.8(2)
C30 C28 C29 109.8(3)
C31 C28 C29 108.4(3)
N8 C32 N5 105.1(2)
N8 C32 Ni1 116.9(2)
N5 C32 Ni1 138.0(2)
N5 C33 C35 108.5(2)
N5 C33 C34 108.5(2)
C35 C33 C34 112.3(3)
N5 C33 C36 109.3(2)
C35 C33 C36 109.9(3)
C34 C33 C36 108.4(3)

loop_
_geom_bond_atom_site_label_1
_geom_bond_atom_site_label_2
_geom_bond_distance
Ni1 C1 1.922(2)
Ni1 C14 1.929(3)
Ni1 C27 1.942(3)
Ni1 C32 1.947(3)
N1 C1 1.348(3)
N1 C2 1.397(3)
N1 C8 1.485(3)
N2 C1 1.352(3)
N2 C7 1.396(3)
N2 C11 1.486(3)
N3 C14 1.358(3)
N3 C15 1.393(3)
N3 C21 1.473(3)
N4 C14 1.359(3)
N4 C20 1.386(3)
N4 C24 1.466(4)
N5 C32 1.360(3)
N5 N6 1.367(3)
N5 C33 1.495(4)
N6 N7 1.279(3)
N7 N8 1.368(3)
N8 C32 1.355(3)
N9 C27 1.367(3)
N9 N10 1.370(3)
N9 C28 1.484(4)
N10 N11 1.293(4)
N11 N12 1.359(3)
N12 C27 1.348(3)
C2 C3 1.392(4)
C2 C7 1.394(4)
C3 C4 1.376(4)
C4 C5 1.398(4)
C5 C6 1.375(4)
C6 C7 1.389(4)
C8 C9 1.518(4)
C8 C10 1.524(4)
C11 C12 1.514(4)
C11 C13 1.516(4)
C15 C16 1.386(4)
C15 C20 1.389(4)
C16 C17 1.375(5)
C17 C18 1.393(5)
C18 C19 1.372(5)
C19 C20 1.404(4)
C21 C22 1.514(4)
C21 C23 1.515(4)
C24 C26 1.528(4)
C24 C25 1.532(4)
C28 C30 1.514(4)
C28 C31 1.518(4)
C28 C29 1.536(4)
C33 C35 1.513(4)
C33 C34 1.521(4)
C33 C36 1.527(4)
